data_2223567
loop_
_publ_author_name
'\<St\<epni\<cka, Petr'
'Tauchman, Ji\<r\'i'
'C\'isa\<rov\'a, Ivana'

_publ_section_title
;
 Methyl (<i>S</i>~p~)-2-(diphenylphosphino)ferrocene-1-carboxylate
;
_journal_coeditor_code SU2145
_journal_issue 10
_journal_name_full 'Acta Crystallographica Section E'
_journal_page_first m1216
_journal_paper_doi 10.1107/S1600536809036654
_journal_volume 65
_journal_year 2009
_chemical_formula_iupac '[Fe (C5 H5) (C19 H16 O2 P)]'
_chemical_formula_moiety 'C24 H21 Fe O2 P'
_chemical_formula_sum 'C24 H21 Fe O2 P'
_chemical_formula_weight 428.23
_chemical_name_systematic
;
Methyl (<i>S</i>~p~)-2-(diphenylphosphino)ferrocene-1-carboxylate
;
_space_group_IT_number 19
_symmetry_cell_setting orthorhombic
_symmetry_space_group_name_Hall 'P 2ac 2ab'
_symmetry_space_group_name_H-M 'P 21 21 21'
_atom_sites_solution_hydrogens geom
_atom_sites_solution_primary direct
_atom_sites_solution_secondary difmap
_audit_creation_method SHELXL-97
_cell_angle_alpha 90.00
_cell_angle_beta 90.00
_cell_angle_gamma 90.00
_cell_formula_units_Z 4
_cell_length_a 10.6867(2)
_cell_length_b 12.9015(3)
_cell_length_c 14.1042(2)
_cell_measurement_reflns_used 2517
_cell_measurement_temperature 150(2)
_cell_measurement_theta_max 27.48
_cell_measurement_theta_min 1.00
_cell_volume 1944.61(6)
_computing_cell_refinement 'HKL Scalepack (Otwinowski & Minor, 1997)'
_computing_data_collection 'COLLECT (Nonius, 2000)'
_computing_data_reduction 'HKL Denzo (Otwinowski & Minor, 1997) and Scalepack'
_computing_molecular_graphics 'PLATON (Spek, 2009)'
_computing_publication_material 'SHELXL97 (Sheldrick, 2008) and PLATON (Spek, 2009)'
_computing_structure_refinement 'SHELXL97 (Sheldrick, 2008)'
_computing_structure_solution 'SIR97 (Altomare et al., 1999)'
_diffrn_ambient_temperature 150(2)
_diffrn_detector_area_resol_mean 9.091
_diffrn_measured_fraction_theta_full 0.996
_diffrn_measured_fraction_theta_max 0.996
_diffrn_measurement_device_type 'Nonius KappaCCD'
_diffrn_measurement_method '\w and \p scans to fill the Ewald sphere'
_diffrn_radiation_monochromator 'horizontally mounted graphite crystal'
_diffrn_radiation_source 'fine-focus sealed tube'
_diffrn_radiation_type MoK\a
_diffrn_radiation_wavelength 0.71073
_diffrn_reflns_av_R_equivalents 0.036
_diffrn_reflns_av_sigmaI/netI 0.0249
_diffrn_reflns_limit_h_max 13
_diffrn_reflns_limit_h_min -13
_diffrn_reflns_limit_k_max 16
_diffrn_reflns_limit_k_min -16
_diffrn_reflns_limit_l_max 18
_diffrn_reflns_limit_l_min -18
_diffrn_reflns_number 15400
_diffrn_reflns_theta_full 27.49
_diffrn_reflns_theta_max 27.49
_diffrn_reflns_theta_min 2.14
_diffrn_standards_number 0
_exptl_absorpt_coefficient_mu 0.875
_exptl_absorpt_correction_type none
_exptl_crystal_colour orange
_exptl_crystal_density_diffrn 1.463
_exptl_crystal_density_method 'not measured'
_exptl_crystal_description block
_exptl_crystal_F_000 888
_exptl_crystal_size_max 0.40
_exptl_crystal_size_mid 0.40
_exptl_crystal_size_min 0.28
_refine_diff_density_max 0.512
_refine_diff_density_min -0.288
_refine_ls_abs_structure_details 'Flack (1983), 1918 Friedel pairs'
_refine_ls_abs_structure_Flack 0.004(11)
_refine_ls_extinction_method none
_refine_ls_goodness_of_fit_ref 1.060
_refine_ls_hydrogen_treatment constr
_refine_ls_matrix_type full
_refine_ls_number_parameters 254
_refine_ls_number_reflns 4449
_refine_ls_number_restraints 0
_refine_ls_restrained_S_all 1.060
_refine_ls_R_factor_all 0.0273
_refine_ls_R_factor_gt 0.0247
_refine_ls_shift/su_max 0.001
_refine_ls_shift/su_mean 0.000
_refine_ls_structure_factor_coef Fsqd
_refine_ls_weighting_details 'calc w=1/[\s^2^(Fo^2^)+(0.0238P)^2^+0.8124P] where P=(Fo^2^+2Fc^2^)/3'
_refine_ls_weighting_scheme calc
_refine_ls_wR_factor_gt 0.0579
_refine_ls_wR_factor_ref 0.0595
_reflns_number_gt 4228
_reflns_number_total 4449
_reflns_threshold_expression I>2\s(I)
_cod_data_source_file su2145.cif
_cod_data_source_block I
_cod_database_code 2223567
_cod_database_fobs_code 2223567

loop_
_symmetry_equiv_pos_as_xyz
'x, y, z'
'-x+1/2, -y, z+1/2'
'x+1/2, -y+1/2, -z'
'-x, y+1/2, -z+1/2'

loop_
_atom_site_aniso_label
_atom_site_aniso_U_11
_atom_site_aniso_U_22
_atom_site_aniso_U_33
_atom_site_aniso_U_12
_atom_site_aniso_U_13
_atom_site_aniso_U_23
Fe1 0.01690(10) 0.02040(10) 0.01700(10) -0.00020(10) 0.00030(10) -0.00200(10)
P1 0.0167(2) 0.0190(2) 0.0196(2) -0.0010(2) -0.0012(2) 0.0012(2)
O1 0.0238(7) 0.0435(9) 0.0244(6) 0.0042(6) -0.0028(6) -0.0110(6)
O2 0.0157(6) 0.0392(8) 0.0256(7) 0.0010(6) 0.0011(5) -0.0030(6)
C1 0.0189(8) 0.0166(9) 0.0210(8) 0.0004(7) -0.0013(7) 0.0004(7)
C2 0.0173(8) 0.0189(8) 0.0190(7) -0.0036(8) -0.0004(7) 0.0007(6)
C3 0.0190(8) 0.0273(9) 0.0208(8) -0.0038(7) 0.0048(7) 0.0011(8)
C4 0.0271(9) 0.0311(10) 0.0175(8) -0.0027(8) 0.0000(8) 0.0052(7)
C5 0.0217(8) 0.0231(9) 0.0225(9) 0.0013(7) -0.0042(7) 0.0035(7)
C6 0.0283(10) 0.0227(10) 0.0309(9) -0.0052(9) 0.0065(8) 0.0011(8)
C7 0.0367(10) 0.0191(8) 0.0293(9) 0.0027(9) -0.0063(8) 0.0033(8)
C8 0.0259(9) 0.0198(9) 0.0497(12) 0.0048(8) -0.0013(10) -0.0072(9)
C9 0.0371(11) 0.0279(10) 0.0316(10) -0.0041(9) 0.0078(9) -0.0133(8)
C10 0.0270(9) 0.0267(9) 0.0315(9) -0.0060(9) -0.0048(8) -0.0047(9)
C11 0.0181(8) 0.0152(8) 0.0244(8) 0.0025(7) -0.0003(7) 0.0002(7)
C12 0.0161(8) 0.0224(9) 0.0178(8) 0.0000(7) 0.0034(6) -0.0025(7)
C13 0.0232(8) 0.0250(10) 0.0181(8) 0.0009(8) 0.0009(7) -0.0007(7)
C14 0.0222(8) 0.0321(11) 0.0261(9) -0.0021(8) -0.0012(8) -0.0074(8)
C15 0.0297(10) 0.0238(10) 0.0376(12) -0.0064(8) 0.0043(9) -0.0061(9)
C16 0.0337(11) 0.0218(10) 0.0370(11) 0.0019(8) -0.0023(9) 0.0028(9)
C17 0.0253(9) 0.0233(9) 0.0261(9) -0.0001(8) -0.0031(8) -0.0003(7)
C18 0.0160(8) 0.0236(9) 0.0250(9) 0.0000(7) -0.0041(7) -0.0048(7)
C19 0.0332(11) 0.0276(10) 0.0307(10) 0.0077(9) -0.0088(9) -0.0023(8)
C20 0.0474(14) 0.0429(13) 0.0412(12) 0.0272(12) -0.0170(11) -0.0124(10)
C21 0.0252(10) 0.0666(17) 0.0374(12) 0.0200(11) -0.0078(9) -0.0214(11)
C22 0.0213(9) 0.0546(14) 0.0354(11) -0.0048(9) 0.0035(9) -0.0135(11)
C23 0.0193(8) 0.0300(10) 0.0342(10) -0.0030(8) 0.0033(8) -0.0073(8)
C24 0.0201(9) 0.0393(12) 0.0332(10) 0.0027(8) 0.0069(8) -0.0014(9)

loop_
_atom_site_type_symbol
_atom_site_label
_atom_site_fract_x
_atom_site_fract_y
_atom_site_fract_z
_atom_site_U_iso_or_equiv
_atom_site_thermal_displace_type
_atom_site_calc_flag
_atom_site_refinement_flags
_atom_site_occupancy
Fe Fe1 0.29965(2) 0.18843(2) 0.72459(2) 0.01810(10) Uani . . 1.000
P P1 0.09939(4) 0.08083(4) 0.56683(3) 0.01840(10) Uani . . 1.000
O O1 0.36618(12) 0.01291(12) 0.50125(10) 0.0306(4) Uani . . 1.000
O O2 0.53342(11) 0.03569(11) 0.59516(9) 0.0268(4) Uani . . 1.000
C C1 0.33684(16) 0.04902(14) 0.66438(12) 0.0188(5) Uani . . 1.000
C C2 0.20328(18) 0.06630(13) 0.66896(11) 0.0184(4) Uani . . 1.000
C C3 0.17351(16) 0.07818(15) 0.76755(13) 0.0224(5) Uani . . 1.000
C C4 0.28491(19) 0.06905(15) 0.82171(12) 0.0252(5) Uani . . 1.000
C C5 0.38563(17) 0.05158(14) 0.75918(13) 0.0224(5) Uani . . 1.000
C C6 0.40940(19) 0.30253(16) 0.66633(14) 0.0273(6) Uani . . 1.000
C C7 0.28422(19) 0.31090(16) 0.63399(13) 0.0284(5) Uani . . 1.000
C C8 0.20585(19) 0.32594(14) 0.71400(16) 0.0318(6) Uani . . 1.000
C C9 0.2832(2) 0.32638(16) 0.79572(14) 0.0322(6) Uani . . 1.000
C C10 0.40893(18) 0.31174(16) 0.76638(14) 0.0284(5) Uani . . 1.000
C C11 0.40972(16) 0.03148(13) 0.57782(13) 0.0192(5) Uani . . 1.000
C C12 0.04477(16) -0.05296(14) 0.54954(12) 0.0188(5) Uani . . 1.000
C C13 -0.04839(17) -0.06903(16) 0.48155(12) 0.0221(5) Uani . . 1.000
C C14 -0.09729(19) -0.16720(16) 0.46657(13) 0.0268(5) Uani . . 1.000
C C15 -0.0535(2) -0.25121(17) 0.51784(15) 0.0304(6) Uani . . 1.000
C C16 0.0408(2) -0.23636(16) 0.58396(15) 0.0308(6) Uani . . 1.000
C C17 0.08946(18) -0.13788(15) 0.59981(14) 0.0249(5) Uani . . 1.000
C C18 -0.04185(16) 0.13315(15) 0.62459(13) 0.0215(5) Uani . . 1.000
C C19 -0.0773(2) 0.23452(16) 0.60378(15) 0.0305(6) Uani . . 1.000
C C20 -0.1852(2) 0.2765(2) 0.64381(16) 0.0438(8) Uani . . 1.000
C C21 -0.2570(2) 0.2184(2) 0.70388(16) 0.0431(8) Uani . . 1.000
C C22 -0.22483(18) 0.11714(19) 0.72475(16) 0.0371(7) Uani . . 1.000
C C23 -0.11703(17) 0.07494(17) 0.68559(14) 0.0278(5) Uani . . 1.000
C C24 0.61344(18) 0.01350(18) 0.51607(14) 0.0309(6) Uani . . 1.000
H H3 0.09400 0.09000 0.79200 0.0270 Uiso calc R 1.000
H H4 0.29050 0.07380 0.88740 0.0300 Uiso calc R 1.000
H H5 0.46900 0.04320 0.77630 0.0270 Uiso calc R 1.000
H H6 0.47960 0.29270 0.62840 0.0330 Uiso calc R 1.000
H H7 0.25800 0.30720 0.57120 0.0340 Uiso calc R 1.000
H H8 0.11940 0.33400 0.71300 0.0380 Uiso calc R 1.000
H H9 0.25610 0.33480 0.85790 0.0390 Uiso calc R 1.000
H H10 0.47860 0.30870 0.80580 0.0340 Uiso calc R 1.000
H H13 -0.07780 -0.01340 0.44600 0.0270 Uiso calc R 1.000
H H14 -0.16000 -0.17670 0.42170 0.0320 Uiso calc R 1.000
H H15 -0.08690 -0.31690 0.50800 0.0360 Uiso calc R 1.000
H H16 0.07170 -0.29260 0.61790 0.0370 Uiso calc R 1.000
H H17 0.15250 -0.12880 0.64450 0.0300 Uiso calc R 1.000
H H19 -0.02870 0.27440 0.56300 0.0370 Uiso calc R 1.000
H H20 -0.20840 0.34430 0.62960 0.0530 Uiso calc R 1.000
H H21 -0.32830 0.24730 0.73100 0.0520 Uiso calc R 1.000
H H22 -0.27500 0.07760 0.76470 0.0450 Uiso calc R 1.000
H H23 -0.09470 0.00710 0.70020 0.0330 Uiso calc R 1.000
H H24A 0.61180 -0.05950 0.50310 0.0460 Uiso calc R 1.000
H H24B 0.69750 0.03430 0.53080 0.0460 Uiso calc R 1.000
H H24C 0.58460 0.05090 0.46140 0.0460 Uiso calc R 1.000

loop_
_atom_type_symbol
_atom_type_description
_atom_type_scat_dispersion_real
_atom_type_scat_dispersion_imag
_atom_type_scat_source
C C 0.0033 0.0016 'International Tables Vol C Tables 4.2.6.8 and 6.1.1.4'
H H 0.0000 0.0000 'International Tables Vol C Tables 4.2.6.8 and 6.1.1.4'
Fe Fe 0.3463 0.8444 'International Tables Vol C Tables 4.2.6.8 and 6.1.1.4'
O O 0.0106 0.0060 'International Tables Vol C Tables 4.2.6.8 and 6.1.1.4'
P P 0.1023 0.0942 'International Tables Vol C Tables 4.2.6.8 and 6.1.1.4'

loop_
_geom_angle_atom_site_label_1
_geom_angle_atom_site_label_2
_geom_angle_atom_site_label_3
_geom_angle_site_symmetry_1
_geom_angle_site_symmetry_2
_geom_angle_site_symmetry_3
_geom_angle
_geom_angle_publ_flag
C1 Fe1 C2 . . . 41.65(7) no
C1 Fe1 C3 . . . 68.75(7) no
C1 Fe1 C4 . . . 68.39(7) no
C1 Fe1 C5 . . . 41.22(7) no
C1 Fe1 C6 . . . 110.87(8) no
C1 Fe1 C7 . . . 116.15(7) no
C1 Fe1 C8 . . . 146.67(8) no
C1 Fe1 C9 . . . 172.42(8) no
C1 Fe1 C10 . . . 133.92(7) no
C2 Fe1 C3 . . . 41.06(7) no
C2 Fe1 C4 . . . 68.95(7) no
C2 Fe1 C5 . . . 69.66(7) no
C2 Fe1 C6 . . . 133.49(7) no
C2 Fe1 C7 . . . 108.47(7) no
C2 Fe1 C8 . . . 113.27(8) no
C2 Fe1 C9 . . . 144.64(8) no
C2 Fe1 C10 . . . 173.33(7) no
C3 Fe1 C4 . . . 40.32(7) no
C3 Fe1 C5 . . . 68.09(7) no
C3 Fe1 C6 . . . 172.11(8) no
C3 Fe1 C7 . . . 132.02(8) no
C3 Fe1 C8 . . . 107.54(8) no
C3 Fe1 C9 . . . 113.64(8) no
C3 Fe1 C10 . . . 145.46(8) no
C4 Fe1 C5 . . . 40.05(7) no
C4 Fe1 C6 . . . 147.42(8) no
C4 Fe1 C7 . . . 170.60(8) no
C4 Fe1 C8 . . . 131.15(8) no
C4 Fe1 C9 . . . 108.42(8) no
C4 Fe1 C10 . . . 115.41(8) no
C5 Fe1 C6 . . . 117.18(8) no
C5 Fe1 C7 . . . 148.56(8) no
C5 Fe1 C8 . . . 170.22(8) no
C5 Fe1 C9 . . . 132.05(8) no
C5 Fe1 C10 . . . 110.07(8) no
C6 Fe1 C7 . . . 40.53(8) no
C6 Fe1 C8 . . . 68.20(8) no
C6 Fe1 C9 . . . 67.83(8) no
C6 Fe1 C10 . . . 40.28(8) no
C7 Fe1 C8 . . . 40.67(8) no
C7 Fe1 C9 . . . 68.10(8) no
C7 Fe1 C10 . . . 68.08(8) no
C8 Fe1 C9 . . . 40.54(8) no
C8 Fe1 C10 . . . 68.19(8) no
C9 Fe1 C10 . . . 40.38(8) no
C2 P1 C12 . . . 101.60(8) no
C2 P1 C18 . . . 100.75(8) no
C12 P1 C18 . . . 98.19(8) no
C11 O2 C24 . . . 115.87(14) no
Fe1 C1 C2 . . . 69.59(10) no
Fe1 C1 C5 . . . 70.17(10) no
Fe1 C1 C11 . . . 126.14(13) no
C2 C1 C5 . . . 108.26(15) no
C2 C1 C11 . . . 125.84(15) no
C5 C1 C11 . . . 125.90(16) no
Fe1 C2 P1 . . . 122.04(9) no
Fe1 C2 C1 . . . 68.77(10) no
Fe1 C2 C3 . . . 69.91(10) no
P1 C2 C1 . . . 125.45(12) no
P1 C2 C3 . . . 128.17(14) no
C1 C2 C3 . . . 106.18(15) no
Fe1 C3 C2 . . . 69.03(10) no
Fe1 C3 C4 . . . 70.45(11) no
C2 C3 C4 . . . 109.07(15) no
Fe1 C4 C3 . . . 69.24(11) no
Fe1 C4 C5 . . . 69.29(10) no
C3 C4 C5 . . . 108.48(15) no
Fe1 C5 C1 . . . 68.61(10) no
Fe1 C5 C4 . . . 70.66(11) no
C1 C5 C4 . . . 108.00(16) no
Fe1 C6 C7 . . . 69.17(12) no
Fe1 C6 C10 . . . 70.09(12) no
C7 C6 C10 . . . 108.11(17) no
Fe1 C7 C6 . . . 70.30(12) no
Fe1 C7 C8 . . . 69.83(11) no
C6 C7 C8 . . . 108.16(17) no
Fe1 C8 C7 . . . 69.50(11) no
Fe1 C8 C9 . . . 70.01(12) no
C7 C8 C9 . . . 107.63(18) no
Fe1 C9 C8 . . . 69.45(11) no
Fe1 C9 C10 . . . 70.15(12) no
C8 C9 C10 . . . 108.33(17) no
Fe1 C10 C6 . . . 69.64(12) no
Fe1 C10 C9 . . . 69.47(11) no
C6 C10 C9 . . . 107.77(17) no
O1 C11 O2 . . . 123.54(16) no
O1 C11 C1 . . . 125.06(16) no
O2 C11 C1 . . . 111.37(15) no
P1 C12 C13 . . . 117.16(14) no
P1 C12 C17 . . . 124.29(14) no
C13 C12 C17 . . . 118.55(17) no
C12 C13 C14 . . . 120.57(18) no
C13 C14 C15 . . . 120.55(18) no
C14 C15 C16 . . . 119.3(2) no
C15 C16 C17 . . . 120.41(19) no
C12 C17 C16 . . . 120.64(18) no
P1 C18 C19 . . . 118.26(14) no
P1 C18 C23 . . . 123.13(15) no
C19 C18 C23 . . . 118.58(17) no
C18 C19 C20 . . . 120.3(2) no
C19 C20 C21 . . . 120.2(2) no
C20 C21 C22 . . . 120.7(2) no
C21 C22 C23 . . . 119.5(2) no
C18 C23 C22 . . . 120.8(2) no
Fe1 C3 H3 . . . 127.00 no
C2 C3 H3 . . . 125.00 no
C4 C3 H3 . . . 125.00 no
Fe1 C4 H4 . . . 127.00 no
C3 C4 H4 . . . 126.00 no
C5 C4 H4 . . . 126.00 no
Fe1 C5 H5 . . . 126.00 no
C1 C5 H5 . . . 126.00 no
C4 C5 H5 . . . 126.00 no
Fe1 C6 H6 . . . 126.00 no
C7 C6 H6 . . . 126.00 no
C10 C6 H6 . . . 126.00 no
Fe1 C7 H7 . . . 126.00 no
C6 C7 H7 . . . 126.00 no
C8 C7 H7 . . . 126.00 no
Fe1 C8 H8 . . . 126.00 no
C7 C8 H8 . . . 126.00 no
C9 C8 H8 . . . 126.00 no
Fe1 C9 H9 . . . 126.00 no
C8 C9 H9 . . . 126.00 no
C10 C9 H9 . . . 126.00 no
Fe1 C10 H10 . . . 126.00 no
C6 C10 H10 . . . 126.00 no
C9 C10 H10 . . . 126.00 no
C12 C13 H13 . . . 120.00 no
C14 C13 H13 . . . 120.00 no
C13 C14 H14 . . . 120.00 no
C15 C14 H14 . . . 120.00 no
C14 C15 H15 . . . 120.00 no
C16 C15 H15 . . . 120.00 no
C15 C16 H16 . . . 120.00 no
C17 C16 H16 . . . 120.00 no
C12 C17 H17 . . . 120.00 no
C16 C17 H17 . . . 120.00 no
C18 C19 H19 . . . 120.00 no
C20 C19 H19 . . . 120.00 no
C19 C20 H20 . . . 120.00 no
C21 C20 H20 . . . 120.00 no
C20 C21 H21 . . . 120.00 no
C22 C21 H21 . . . 120.00 no
C21 C22 H22 . . . 120.00 no
C23 C22 H22 . . . 120.00 no
C18 C23 H23 . . . 120.00 no
C22 C23 H23 . . . 120.00 no
O2 C24 H24A . . . 109.00 no
O2 C24 H24B . . . 109.00 no
O2 C24 H24C . . . 109.00 no
H24A C24 H24B . . . 109.00 no
H24A C24 H24C . . . 110.00 no
H24B C24 H24C . . . 109.00 no

loop_
_geom_bond_atom_site_label_1
_geom_bond_atom_site_label_2
_geom_bond_site_symmetry_1
_geom_bond_site_symmetry_2
_geom_bond_distance
_geom_bond_publ_flag
Fe1 C1 . . 2.0283(18) no
Fe1 C2 . . 2.0394(17) no
Fe1 C3 . . 2.0512(18) no
Fe1 C4 . . 2.0672(18) no
Fe1 C5 . . 2.0493(18) no
Fe1 C6 . . 2.054(2) no
Fe1 C7 . . 2.039(2) no
Fe1 C8 . . 2.0431(19) no
Fe1 C9 . . 2.051(2) no
Fe1 C10 . . 2.060(2) no
P1 C2 . . 1.8283(18) no
P1 C12 . . 1.8384(19) no
P1 C18 . . 1.8433(18) no
O1 C11 . . 1.200(2) no
O2 C11 . . 1.346(2) no
O2 C24 . . 1.434(2) no
C1 C2 . . 1.446(3) no
C1 C5 . . 1.436(2) no
C1 C11 . . 1.466(2) no
C2 C3 . . 1.435(2) no
C3 C4 . . 1.419(3) no
C4 C5 . . 1.410(3) no
C6 C7 . . 1.418(3) no
C6 C10 . . 1.416(3) no
C7 C8 . . 1.419(3) no
C8 C9 . . 1.418(3) no
C9 C10 . . 1.419(3) no
C12 C13 . . 1.398(2) no
C12 C17 . . 1.390(3) no
C13 C14 . . 1.386(3) no
C14 C15 . . 1.384(3) no
C15 C16 . . 1.386(3) no
C16 C17 . . 1.391(3) no
C18 C19 . . 1.393(3) no
C18 C23 . . 1.396(3) no
C19 C20 . . 1.394(3) no
C20 C21 . . 1.367(3) no
C21 C22 . . 1.383(4) no
C22 C23 . . 1.389(3) no
C3 H3 . . 0.9300 no
C4 H4 . . 0.9300 no
C5 H5 . . 0.9300 no
C6 H6 . . 0.9300 no
C7 H7 . . 0.9300 no
C8 H8 . . 0.9300 no
C9 H9 . . 0.9300 no
C10 H10 . . 0.9300 no
C13 H13 . . 0.9300 no
C14 H14 . . 0.9300 no
C15 H15 . . 0.9300 no
C16 H16 . . 0.9300 no
C17 H17 . . 0.9300 no
C19 H19 . . 0.9300 no
C20 H20 . . 0.9300 no
C21 H21 . . 0.9300 no
C22 H22 . . 0.9300 no
C23 H23 . . 0.9300 no
C24 H24A . . 0.9600 no
C24 H24B . . 0.9600 no
C24 H24C . . 0.9600 no

loop_
_geom_hbond_atom_site_label_D
_geom_hbond_atom_site_label_H
_geom_hbond_atom_site_label_A
_geom_hbond_site_symmetry_A
_geom_hbond_distance_DH
_geom_hbond_distance_HA
_geom_hbond_distance_DA
_geom_hbond_angle_DHA
_geom_hbond_publ_flag
C4 H4 O1 2_555 0.93 2.58 3.184(2) 123 yes
C15 H15 O1 3_446 0.93 2.58 3.494(3) 167 yes

loop_
_geom_torsion_atom_site_label_1
_geom_torsion_atom_site_label_2
_geom_torsion_atom_site_label_3
_geom_torsion_atom_site_label_4
_geom_torsion_site_symmetry_1
_geom_torsion_site_symmetry_2
_geom_torsion_site_symmetry_3
_geom_torsion_site_symmetry_4
_geom_torsion
_geom_torsion_publ_flag
C2 Fe1 C1 C5 . . . . -119.32(14) no
C2 Fe1 C1 C11 . . . . 120.12(19) no
C3 Fe1 C1 C2 . . . . 38.73(10) no
C3 Fe1 C1 C5 . . . . -80.58(11) no
C3 Fe1 C1 C11 . . . . 158.85(17) no
C4 Fe1 C1 C2 . . . . 82.19(11) no
C4 Fe1 C1 C5 . . . . -37.13(11) no
C4 Fe1 C1 C11 . . . . -157.69(17) no
C5 Fe1 C1 C2 . . . . 119.32(14) no
C5 Fe1 C1 C11 . . . . -120.57(19) no
C6 Fe1 C1 C2 . . . . -132.83(10) no
C6 Fe1 C1 C5 . . . . 107.86(11) no
C6 Fe1 C1 C11 . . . . -12.71(17) no
C7 Fe1 C1 C2 . . . . -88.80(11) no
C7 Fe1 C1 C5 . . . . 151.88(11) no
C7 Fe1 C1 C11 . . . . 31.32(17) no
C8 Fe1 C1 C2 . . . . -51.10(17) no
C8 Fe1 C1 C5 . . . . -170.41(13) no
C8 Fe1 C1 C11 . . . . 69.0(2) no
C10 Fe1 C1 C2 . . . . -172.79(10) no
C10 Fe1 C1 C5 . . . . 67.89(14) no
C10 Fe1 C1 C11 . . . . -52.67(19) no
C1 Fe1 C2 P1 . . . . -119.40(15) no
C1 Fe1 C2 C3 . . . . 117.41(14) no
C3 Fe1 C2 P1 . . . . 123.19(16) no
C3 Fe1 C2 C1 . . . . -117.41(14) no
C4 Fe1 C2 P1 . . . . 159.87(13) no
C4 Fe1 C2 C1 . . . . -80.73(11) no
C4 Fe1 C2 C3 . . . . 36.68(11) no
C5 Fe1 C2 P1 . . . . -157.19(13) no
C5 Fe1 C2 C1 . . . . -37.79(10) no
C5 Fe1 C2 C3 . . . . 79.62(11) no
C6 Fe1 C2 P1 . . . . -48.55(16) no
C6 Fe1 C2 C1 . . . . 70.85(13) no
C6 Fe1 C2 C3 . . . . -171.74(11) no
C7 Fe1 C2 P1 . . . . -10.52(13) no
C7 Fe1 C2 C1 . . . . 108.88(11) no
C7 Fe1 C2 C3 . . . . -133.71(11) no
C8 Fe1 C2 P1 . . . . 32.86(13) no
C8 Fe1 C2 C1 . . . . 152.26(11) no
C8 Fe1 C2 C3 . . . . -90.33(12) no
C9 Fe1 C2 P1 . . . . 67.43(16) no
C9 Fe1 C2 C1 . . . . -173.17(12) no
C9 Fe1 C2 C3 . . . . -55.76(16) no
C1 Fe1 C3 C2 . . . . -39.27(10) no
C1 Fe1 C3 C4 . . . . 81.23(11) no
C2 Fe1 C3 C4 . . . . 120.50(15) no
C4 Fe1 C3 C2 . . . . -120.50(15) no
C5 Fe1 C3 C2 . . . . -83.75(11) no
C5 Fe1 C3 C4 . . . . 36.75(11) no
C7 Fe1 C3 C2 . . . . 67.35(14) no
C7 Fe1 C3 C4 . . . . -172.15(11) no
C8 Fe1 C3 C2 . . . . 105.54(12) no
C8 Fe1 C3 C4 . . . . -133.96(12) no
C9 Fe1 C3 C2 . . . . 148.52(11) no
C9 Fe1 C3 C4 . . . . -90.98(12) no
C10 Fe1 C3 C2 . . . . -177.65(13) no
C10 Fe1 C3 C4 . . . . -57.15(17) no
C1 Fe1 C4 C3 . . . . -82.20(11) no
C1 Fe1 C4 C5 . . . . 38.18(11) no
C2 Fe1 C4 C3 . . . . -37.33(11) no
C2 Fe1 C4 C5 . . . . 83.05(11) no
C3 Fe1 C4 C5 . . . . 120.38(15) no
C5 Fe1 C4 C3 . . . . -120.38(15) no
C6 Fe1 C4 C3 . . . . -177.45(14) no
C6 Fe1 C4 C5 . . . . -57.07(18) no
C8 Fe1 C4 C3 . . . . 65.71(14) no
C8 Fe1 C4 C5 . . . . -173.91(11) no
C9 Fe1 C4 C3 . . . . 105.12(12) no
C9 Fe1 C4 C5 . . . . -134.50(11) no
C10 Fe1 C4 C3 . . . . 148.17(11) no
C10 Fe1 C4 C5 . . . . -91.45(12) no
C1 Fe1 C5 C4 . . . . -119.29(15) no
C2 Fe1 C5 C1 . . . . 38.17(10) no
C2 Fe1 C5 C4 . . . . -81.13(11) no
C3 Fe1 C5 C1 . . . . 82.31(11) no
C3 Fe1 C5 C4 . . . . -36.99(11) no
C4 Fe1 C5 C1 . . . . 119.29(15) no
C6 Fe1 C5 C1 . . . . -91.24(12) no
C6 Fe1 C5 C4 . . . . 149.47(11) no
C7 Fe1 C5 C1 . . . . -54.20(18) no
C7 Fe1 C5 C4 . . . . -173.49(14) no
C9 Fe1 C5 C1 . . . . -175.02(11) no
C9 Fe1 C5 C4 . . . . 65.68(14) no
C10 Fe1 C5 C1 . . . . -134.72(11) no
C10 Fe1 C5 C4 . . . . 105.98(12) no
C1 Fe1 C6 C7 . . . . 106.25(12) no
C1 Fe1 C6 C10 . . . . -134.30(11) no
C2 Fe1 C6 C7 . . . . 64.04(15) no
C2 Fe1 C6 C10 . . . . -176.51(11) no
C4 Fe1 C6 C7 . . . . -171.54(13) no
C4 Fe1 C6 C10 . . . . -52.09(19) no
C5 Fe1 C6 C7 . . . . 151.09(11) no
C5 Fe1 C6 C10 . . . . -89.47(13) no
C7 Fe1 C6 C10 . . . . 119.45(17) no
C8 Fe1 C6 C7 . . . . -37.90(12) no
C8 Fe1 C6 C10 . . . . 81.55(13) no
C9 Fe1 C6 C7 . . . . -81.78(12) no
C9 Fe1 C6 C10 . . . . 37.67(12) no
C10 Fe1 C6 C7 . . . . -119.45(17) no
C1 Fe1 C7 C6 . . . . -92.09(12) no
C1 Fe1 C7 C8 . . . . 148.96(11) no
C2 Fe1 C7 C6 . . . . -136.55(11) no
C2 Fe1 C7 C8 . . . . 104.49(12) no
C3 Fe1 C7 C6 . . . . -176.28(11) no
C3 Fe1 C7 C8 . . . . 64.77(15) no
C5 Fe1 C7 C6 . . . . -55.55(19) no
C5 Fe1 C7 C8 . . . . -174.50(14) no
C6 Fe1 C7 C8 . . . . -118.95(16) no
C8 Fe1 C7 C6 . . . . 118.95(16) no
C9 Fe1 C7 C6 . . . . 81.04(13) no
C9 Fe1 C7 C8 . . . . -37.92(12) no
C10 Fe1 C7 C6 . . . . 37.36(11) no
C10 Fe1 C7 C8 . . . . -81.59(12) no
C1 Fe1 C8 C7 . . . . -57.39(18) no
C1 Fe1 C8 C9 . . . . -176.09(13) no
C2 Fe1 C8 C7 . . . . -91.65(12) no
C2 Fe1 C8 C9 . . . . 149.66(11) no
C3 Fe1 C8 C7 . . . . -135.19(12) no
C3 Fe1 C8 C9 . . . . 106.12(12) no
C4 Fe1 C8 C7 . . . . -173.40(11) no
C4 Fe1 C8 C9 . . . . 67.91(15) no
C6 Fe1 C8 C7 . . . . 37.77(12) no
C6 Fe1 C8 C9 . . . . -80.93(13) no
C7 Fe1 C8 C9 . . . . -118.70(17) no
C9 Fe1 C8 C7 . . . . 118.70(17) no
C10 Fe1 C8 C7 . . . . 81.30(12) no
C10 Fe1 C8 C9 . . . . -37.40(12) no
C2 Fe1 C9 C8 . . . . -53.32(18) no
C2 Fe1 C9 C10 . . . . -172.81(12) no
C3 Fe1 C9 C8 . . . . -89.67(13) no
C3 Fe1 C9 C10 . . . . 150.84(11) no
C4 Fe1 C9 C8 . . . . -132.66(12) no
C4 Fe1 C9 C10 . . . . 107.85(12) no
C5 Fe1 C9 C8 . . . . -170.83(12) no
C5 Fe1 C9 C10 . . . . 69.68(15) no
C6 Fe1 C9 C8 . . . . 81.92(13) no
C6 Fe1 C9 C10 . . . . -37.58(12) no
C7 Fe1 C9 C8 . . . . 38.04(12) no
C7 Fe1 C9 C10 . . . . -81.46(12) no
C8 Fe1 C9 C10 . . . . -119.49(17) no
C10 Fe1 C9 C8 . . . . 119.49(17) no
C1 Fe1 C10 C6 . . . . 68.19(15) no
C1 Fe1 C10 C9 . . . . -172.69(11) no
C3 Fe1 C10 C6 . . . . -171.06(13) no
C3 Fe1 C10 C9 . . . . -51.93(18) no
C4 Fe1 C10 C6 . . . . 151.95(12) no
C4 Fe1 C10 C9 . . . . -88.93(13) no
C5 Fe1 C10 C6 . . . . 108.73(12) no
C5 Fe1 C10 C9 . . . . -132.15(12) no
C6 Fe1 C10 C9 . . . . 119.12(17) no
C7 Fe1 C10 C6 . . . . -37.59(12) no
C7 Fe1 C10 C9 . . . . 81.53(12) no
C8 Fe1 C10 C6 . . . . -81.57(13) no
C8 Fe1 C10 C9 . . . . 37.55(12) no
C9 Fe1 C10 C6 . . . . -119.12(17) no
C12 P1 C2 Fe1 . . . . 178.79(10) no
C12 P1 C2 C1 . . . . 93.31(16) no
C12 P1 C2 C3 . . . . -92.55(17) no
C18 P1 C2 Fe1 . . . . -80.43(12) no
C18 P1 C2 C1 . . . . -165.91(15) no
C18 P1 C2 C3 . . . . 8.23(18) no
C2 P1 C12 C13 . . . . 173.55(14) no
C2 P1 C12 C17 . . . . -6.04(18) no
C18 P1 C12 C13 . . . . 70.72(15) no
C18 P1 C12 C17 . . . . -108.86(16) no
C2 P1 C18 C19 . . . . 113.07(16) no
C2 P1 C18 C23 . . . . -69.12(17) no
C12 P1 C18 C19 . . . . -143.39(16) no
C12 P1 C18 C23 . . . . 34.41(17) no
C24 O2 C11 O1 . . . . -1.7(3) no
C24 O2 C11 C1 . . . . 176.49(16) no
Fe1 C1 C2 P1 . . . . 114.97(13) no
Fe1 C1 C2 C3 . . . . -60.24(12) no
C5 C1 C2 Fe1 . . . . 59.74(12) no
C5 C1 C2 P1 . . . . 174.71(13) no
C5 C1 C2 C3 . . . . -0.5(2) no
C11 C1 C2 Fe1 . . . . -120.49(18) no
C11 C1 C2 P1 . . . . -5.5(3) no
C11 C1 C2 C3 . . . . 179.27(17) no
Fe1 C1 C5 C4 . . . . 59.91(13) no
C2 C1 C5 Fe1 . . . . -59.37(12) no
C2 C1 C5 C4 . . . . 0.5(2) no
C11 C1 C5 Fe1 . . . . 120.86(18) no
C11 C1 C5 C4 . . . . -179.23(17) no
Fe1 C1 C11 O1 . . . . -102.1(2) no
Fe1 C1 C11 O2 . . . . 79.71(18) no
C2 C1 C11 O1 . . . . -12.5(3) no
C2 C1 C11 O2 . . . . 169.40(16) no
C5 C1 C11 O1 . . . . 167.28(19) no
C5 C1 C11 O2 . . . . -10.9(2) no
Fe1 C2 C3 C4 . . . . -59.22(13) no
P1 C2 C3 Fe1 . . . . -115.54(14) no
P1 C2 C3 C4 . . . . -174.76(14) no
C1 C2 C3 Fe1 . . . . 59.50(12) no
C1 C2 C3 C4 . . . . 0.3(2) no
Fe1 C3 C4 C5 . . . . -58.30(13) no
C2 C3 C4 Fe1 . . . . 58.35(13) no
C2 C3 C4 C5 . . . . 0.1(2) no
Fe1 C4 C5 C1 . . . . -58.63(13) no
C3 C4 C5 Fe1 . . . . 58.27(13) no
C3 C4 C5 C1 . . . . -0.4(2) no
Fe1 C6 C7 C8 . . . . 59.81(14) no
C10 C6 C7 Fe1 . . . . -59.48(14) no
C10 C6 C7 C8 . . . . 0.3(2) no
Fe1 C6 C10 C9 . . . . -59.21(14) no
C7 C6 C10 Fe1 . . . . 58.91(14) no
C7 C6 C10 C9 . . . . -0.3(2) no
Fe1 C7 C8 C9 . . . . 59.88(14) no
C6 C7 C8 Fe1 . . . . -60.11(14) no
C6 C7 C8 C9 . . . . -0.2(2) no
Fe1 C8 C9 C10 . . . . 59.59(14) no
C7 C8 C9 Fe1 . . . . -59.56(13) no
C7 C8 C9 C10 . . . . 0.0(2) no
Fe1 C9 C10 C6 . . . . 59.32(14) no
C8 C9 C10 Fe1 . . . . -59.15(14) no
C8 C9 C10 C6 . . . . 0.2(2) no
P1 C12 C13 C14 . . . . -177.91(14) no
C17 C12 C13 C14 . . . . 1.7(3) no
P1 C12 C17 C16 . . . . 178.41(15) no
C13 C12 C17 C16 . . . . -1.2(3) no
C12 C13 C14 C15 . . . . -0.9(3) no
C13 C14 C15 C16 . . . . -0.6(3) no
C14 C15 C16 C17 . . . . 1.1(3) no
C15 C16 C17 C12 . . . . -0.2(3) no
P1 C18 C19 C20 . . . . 178.32(16) no
C23 C18 C19 C20 . . . . 0.4(3) no
P1 C18 C23 C22 . . . . -177.83(16) no
C19 C18 C23 C22 . . . . 0.0(3) no
C18 C19 C20 C21 . . . . 0.0(3) no
C19 C20 C21 C22 . . . . -0.9(3) no
C20 C21 C22 C23 . . . . 1.3(3) no
C21 C22 C23 C18 . . . . -0.8(3) no
